data_4066675
loop_
_publ_author_name
'Chin, Robert M.'
'Simonson, Andrew'
'Mauldin, Joshua'
'Criswell, Jared'
'Brennessel, William'

_publ_section_title
;
 Syntheses and Characterization of Ruthenium Complexes Containing a Doubly
 Linked Dicyclopentadienyl Ligand and Acetonitrile Ligands
;
_journal_issue 17
_journal_name_full Organometallics
_journal_page_first 3868
_journal_paper_doi 10.1021/om100566w
_journal_volume 29
_journal_year 2010
_chemical_formula_moiety 'C28 H32 Ru2'
_chemical_formula_sum 'C28 H32 Ru2'
_chemical_formula_weight 570.68
_chemical_name_common unimc08
_chemical_name_systematic
; 
 ? 
;
_space_group_IT_number 61
_symmetry_cell_setting orthorhombic
_symmetry_space_group_name_Hall '-P 2ac 2ab'
_symmetry_space_group_name_H-M 'P b c a'
_atom_sites_solution_hydrogens geom
_atom_sites_solution_primary direct
_atom_sites_solution_secondary difmap
_audit_creation_method SHELXL-97
_cell_angle_alpha 90.00
_cell_angle_beta 90.00
_cell_angle_gamma 90.00
_cell_formula_units_Z 8
_cell_length_a 13.2933(9)
_cell_length_b 12.4533(8)
_cell_length_c 26.2599(17)
_cell_measurement_reflns_used 3906
_cell_measurement_temperature 100.0(1)
_cell_measurement_theta_max 38.01
_cell_measurement_theta_min 2.25
_cell_volume 4347.2(5)
_computing_cell_refinement 'SAINT (Bruker, 2009)'
_computing_data_collection 'APEX2 (Bruker, 2009)'
_computing_data_reduction 'SAINT (Bruker, 2009)'
_computing_molecular_graphics 'SHELXTL (Sheldrick, 2008)'
_computing_publication_material 'SHELXTL (Sheldrick, 2008)'
_computing_structure_refinement 'SHELXL-97 (Sheldrick, 2008)'
_computing_structure_solution 'SIR97 (Altomare et al., 1999)'
_diffrn_ambient_temperature 100.0(1)
_diffrn_measured_fraction_theta_full 0.998
_diffrn_measured_fraction_theta_max 0.998
_diffrn_measurement_device_type 'Bruker SMART APEX II CCD Platform'
_diffrn_measurement_method 'area detector, \w scans per \f'
_diffrn_radiation_monochromator graphite
_diffrn_radiation_source 'fine-focus sealed tube'
_diffrn_radiation_type MoK\a
_diffrn_radiation_wavelength 0.71073
_diffrn_reflns_av_R_equivalents 0.0464
_diffrn_reflns_av_sigmaI/netI 0.0256
_diffrn_reflns_limit_h_max 22
_diffrn_reflns_limit_h_min -22
_diffrn_reflns_limit_k_max 21
_diffrn_reflns_limit_k_min -21
_diffrn_reflns_limit_l_max 44
_diffrn_reflns_limit_l_min -45
_diffrn_reflns_number 101784
_diffrn_reflns_theta_full 37.78
_diffrn_reflns_theta_max 37.78
_diffrn_reflns_theta_min 1.55
_diffrn_standards_number 0
_exptl_absorpt_coefficient_mu 1.403
_exptl_absorpt_correction_T_max 0.7667
_exptl_absorpt_correction_T_min 0.7118
_exptl_absorpt_correction_type multi-scan
_exptl_absorpt_process_details 'SADABS (Sheldrick, 2008)'
_exptl_crystal_colour 'pale yellow'
_exptl_crystal_density_diffrn 1.744
_exptl_crystal_density_method 'not measured'
_exptl_crystal_description block
_exptl_crystal_F_000 2304
_exptl_crystal_size_max 0.26
_exptl_crystal_size_mid 0.22
_exptl_crystal_size_min 0.20
_refine_diff_density_max 0.950
_refine_diff_density_min -0.591
_refine_diff_density_rms 0.121
_refine_ls_extinction_method none
_refine_ls_goodness_of_fit_ref 1.067
_refine_ls_hydrogen_treatment mixed
_refine_ls_matrix_type full
_refine_ls_number_parameters 331
_refine_ls_number_reflns 11650
_refine_ls_number_restraints 0
_refine_ls_restrained_S_all 1.067
_refine_ls_R_factor_all 0.0364
_refine_ls_R_factor_gt 0.0268
_refine_ls_shift/su_max 0.003
_refine_ls_shift/su_mean 0.000
_refine_ls_structure_factor_coef Fsqd
_refine_ls_weighting_details 'calc w=1/[\s^2^(Fo^2^)+(0.0234P)^2^+3.6869P] where P=(Fo^2^+2Fc^2^)/3'
_refine_ls_weighting_scheme calc
_refine_ls_wR_factor_gt 0.0585
_refine_ls_wR_factor_ref 0.0623
_reflns_number_gt 9712
_reflns_number_total 11650
_reflns_threshold_expression >2sigma(I)
_cod_data_source_file om100566w_si_001.cif
_cod_data_source_block 10
_cod_original_sg_symbol_H-M Pbca
_cod_database_code 4066675

loop_
_symmetry_equiv_pos_as_xyz
'x, y, z'
'-x+1/2, -y, z+1/2'
'-x, y+1/2, -z+1/2'
'x+1/2, -y+1/2, -z'
'-x, -y, -z'
'x-1/2, y, -z-1/2'
'x, -y-1/2, z-1/2'
'-x-1/2, y-1/2, z'

loop_
_atom_site_label
_atom_site_type_symbol
_atom_site_fract_x
_atom_site_fract_y
_atom_site_fract_z
_atom_site_U_iso_or_equiv
_atom_site_adp_type
_atom_site_occupancy
_atom_site_symmetry_multiplicity
_atom_site_calc_flag
_atom_site_refinement_flags
Ru1 Ru 0.563793(8) 0.871718(8) 0.183980(4) 0.00998(2) Uani 1 1 d .
Ru2 Ru 0.412258(8) 0.713427(8) 0.023939(4) 0.01013(2) Uani 1 1 d .
C1 C 0.68435(11) 0.97190(12) 0.21433(6) 0.0157(2) Uani 1 1 d .
H1 H 0.7142(17) 0.9541(17) 0.2460(8) 0.020(5) Uiso 1 1 d .
C2 C 0.71754(11) 0.91854(12) 0.16977(6) 0.0161(2) Uani 1 1 d .
H2 H 0.7727(16) 0.8690(16) 0.1712(8) 0.014(5) Uiso 1 1 d .
C3 C 0.66186(11) 0.93439(12) 0.12403(6) 0.0159(2) Uani 1 1 d .
H3 H 0.6800(16) 0.8990(17) 0.0931(8) 0.018(5) Uiso 1 1 d .
C4 C 0.57207(11) 0.99686(12) 0.12644(6) 0.0161(2) Uani 1 1 d .
H4 H 0.5303(16) 0.9980(17) 0.0982(8) 0.019(5) Uiso 1 1 d .
C5 C 0.54602(11) 1.04575(11) 0.17328(6) 0.0153(2) Uani 1 1 d .
H5 H 0.4817(16) 1.0781(16) 0.1770(7) 0.013(5) Uiso 1 1 d .
C6 C 0.62917(11) 1.07709(11) 0.20947(6) 0.0164(2) Uani 1 1 d .
H6A H 0.6705(17) 1.1379(18) 0.1976(9) 0.023(6) Uiso 1 1 d .
H6B H 0.6022(15) 1.0958(16) 0.2418(8) 0.012(5) Uiso 1 1 d .
C7 C 0.40112(12) 0.74085(14) -0.05869(6) 0.0190(3) Uani 1 1 d .
H7 H 0.3584(18) 0.7005(19) -0.0804(9) 0.028(6) Uiso 1 1 d .
C8 C 0.36178(12) 0.82953(14) -0.03170(6) 0.0201(3) Uani 1 1 d .
H8 H 0.2932(17) 0.8499(18) -0.0342(8) 0.022(5) Uiso 1 1 d .
C9 C 0.42531(13) 0.88270(12) 0.00377(6) 0.0201(3) Uani 1 1 d .
H9 H 0.4015(18) 0.942(2) 0.0229(9) 0.030(6) Uiso 1 1 d .
C10 C 0.52195(12) 0.83867(12) 0.01311(6) 0.0182(3) Uani 1 1 d .
H10 H 0.5606(18) 0.8664(19) 0.0431(10) 0.030(6) Uiso 1 1 d .
C11 C 0.55270(11) 0.74905(12) -0.01575(6) 0.0159(2) Uani 1 1 d .
H11 H 0.6126(16) 0.7145(16) -0.0063(8) 0.016(5) Uiso 1 1 d .
C12 C 0.51279(12) 0.73844(12) -0.06915(6) 0.0173(2) Uani 1 1 d .
H12A H 0.5362(16) 0.7939(16) -0.0930(8) 0.015(5) Uiso 1 1 d .
H12B H 0.5338(17) 0.6729(18) -0.0836(8) 0.020(5) Uiso 1 1 d .
C21 C 0.42393(9) 0.76899(10) 0.17936(5) 0.01061(19) Uani 1 1 d .
C22 C 0.51049(9) 0.70193(10) 0.17426(5) 0.01020(19) Uani 1 1 d .
C23 C 0.56984(10) 0.71343(11) 0.21952(5) 0.0127(2) Uani 1 1 d .
H23 H 0.6321 0.6787 0.2262 0.015 Uiso 1 1 calc R
C24 C 0.51894(10) 0.78637(11) 0.25286(5) 0.0134(2) Uani 1 1 d .
H24 H 0.5406 0.8072 0.2859 0.016 Uiso 1 1 calc R
C25 C 0.43048(10) 0.82195(11) 0.22781(5) 0.0124(2) Uani 1 1 d .
H25 H 0.3835 0.8724 0.2409 0.015 Uiso 1 1 calc R
C26 C 0.35072(10) 0.68691(11) 0.10219(5) 0.0114(2) Uani 1 1 d .
C27 C 0.43978(9) 0.62383(10) 0.09580(5) 0.01050(19) Uani 1 1 d .
C28 C 0.42251(10) 0.55016(11) 0.05431(5) 0.0137(2) Uani 1 1 d .
H28 H 0.4692 0.4992 0.0415 0.016 Uiso 1 1 calc R
C29 C 0.32332(11) 0.56745(11) 0.03614(5) 0.0152(2) Uani 1 1 d .
H29 H 0.2918 0.5292 0.0092 0.018 Uiso 1 1 calc R
C30 C 0.27906(10) 0.65187(12) 0.06507(5) 0.0144(2) Uani 1 1 d .
H30 H 0.2133 0.6801 0.0605 0.017 Uiso 1 1 calc R
C31 C 0.33127(10) 0.76389(11) 0.14585(5) 0.0117(2) Uani 1 1 d .
C32 C 0.29829(11) 0.87568(12) 0.12785(6) 0.0173(2) Uani 1 1 d .
H32A H 0.3536 0.9098 0.1092 0.026 Uiso 1 1 calc R
H32B H 0.2805 0.9198 0.1574 0.026 Uiso 1 1 calc R
H32C H 0.2397 0.8688 0.1054 0.026 Uiso 1 1 calc R
C33 C 0.24550(11) 0.71481(13) 0.17824(6) 0.0169(2) Uani 1 1 d .
H33A H 0.2650 0.6428 0.1896 0.025 Uiso 1 1 calc R
H33B H 0.1842 0.7101 0.1577 0.025 Uiso 1 1 calc R
H33C H 0.2330 0.7605 0.2080 0.025 Uiso 1 1 calc R
C34 C 0.52630(10) 0.61860(10) 0.13329(5) 0.01105(19) Uani 1 1 d .
C35 C 0.62862(10) 0.63057(12) 0.10676(5) 0.0152(2) Uani 1 1 d .
H35A H 0.6327 0.7013 0.0906 0.023 Uiso 1 1 calc R
H35B H 0.6359 0.5745 0.0808 0.023 Uiso 1 1 calc R
H35C H 0.6826 0.6235 0.1320 0.023 Uiso 1 1 calc R
C36 C 0.52136(12) 0.50755(11) 0.15961(5) 0.0157(2) Uani 1 1 d .
H36A H 0.4537 0.4962 0.1734 0.024 Uiso 1 1 calc R
H36B H 0.5706 0.5050 0.1874 0.024 Uiso 1 1 calc R
H36C H 0.5367 0.4512 0.1347 0.024 Uiso 1 1 calc R

loop_
_atom_site_aniso_label
_atom_site_aniso_U_11
_atom_site_aniso_U_22
_atom_site_aniso_U_33
_atom_site_aniso_U_23
_atom_site_aniso_U_13
_atom_site_aniso_U_12
Ru1 0.00908(4) 0.01023(4) 0.01064(4) -0.00034(3) 0.00003(3) -0.00026(3)
Ru2 0.01019(4) 0.01138(4) 0.00881(4) 0.00148(3) -0.00061(3) -0.00086(3)
C1 0.0136(5) 0.0160(6) 0.0177(6) -0.0014(5) -0.0025(5) -0.0020(4)
C2 0.0109(5) 0.0158(6) 0.0216(6) -0.0012(5) 0.0016(5) -0.0019(4)
C3 0.0174(6) 0.0151(5) 0.0152(6) -0.0020(4) 0.0042(5) -0.0051(4)
C4 0.0179(6) 0.0148(5) 0.0157(6) 0.0026(4) -0.0009(5) -0.0036(4)
C5 0.0167(6) 0.0124(5) 0.0169(6) 0.0017(4) -0.0011(5) 0.0009(4)
C6 0.0178(6) 0.0128(5) 0.0187(6) -0.0027(4) 0.0006(5) -0.0026(4)
C7 0.0198(6) 0.0257(7) 0.0115(5) 0.0042(5) -0.0037(5) -0.0078(5)
C8 0.0155(6) 0.0252(7) 0.0196(7) 0.0116(5) 0.0009(5) 0.0042(5)
C9 0.0296(8) 0.0131(6) 0.0175(6) 0.0038(5) 0.0071(5) 0.0012(5)
C10 0.0227(7) 0.0176(6) 0.0143(6) 0.0025(5) -0.0016(5) -0.0093(5)
C11 0.0119(5) 0.0197(6) 0.0161(6) 0.0047(5) 0.0009(4) -0.0014(5)
C12 0.0218(6) 0.0168(6) 0.0133(6) 0.0013(4) 0.0029(5) -0.0016(5)
C21 0.0101(5) 0.0111(5) 0.0107(5) 0.0010(4) 0.0013(4) -0.0001(4)
C22 0.0086(4) 0.0115(5) 0.0105(5) 0.0013(4) -0.0003(4) -0.0002(4)
C23 0.0128(5) 0.0127(5) 0.0125(5) 0.0003(4) -0.0022(4) 0.0005(4)
C24 0.0152(5) 0.0146(5) 0.0104(5) -0.0003(4) -0.0005(4) -0.0010(4)
C25 0.0122(5) 0.0135(5) 0.0115(5) -0.0005(4) 0.0018(4) -0.0003(4)
C26 0.0096(5) 0.0140(5) 0.0106(5) 0.0019(4) -0.0003(4) -0.0009(4)
C27 0.0107(5) 0.0103(5) 0.0105(5) 0.0004(4) 0.0005(4) -0.0007(4)
C28 0.0170(6) 0.0114(5) 0.0126(5) 0.0005(4) 0.0004(4) -0.0015(4)
C29 0.0174(6) 0.0156(5) 0.0127(5) 0.0011(4) -0.0017(4) -0.0060(4)
C30 0.0108(5) 0.0196(6) 0.0128(5) 0.0027(4) -0.0012(4) -0.0031(4)
C31 0.0092(5) 0.0145(5) 0.0114(5) 0.0008(4) 0.0007(4) 0.0012(4)
C32 0.0166(6) 0.0180(6) 0.0173(6) 0.0024(5) 0.0002(5) 0.0068(5)
C33 0.0112(5) 0.0248(7) 0.0149(5) 0.0006(5) 0.0023(4) -0.0027(5)
C34 0.0108(5) 0.0116(5) 0.0107(5) 0.0009(4) -0.0007(4) 0.0016(4)
C35 0.0114(5) 0.0194(6) 0.0148(5) -0.0005(5) 0.0012(4) 0.0025(4)
C36 0.0213(6) 0.0117(5) 0.0140(5) 0.0009(4) -0.0023(5) 0.0015(4)

loop_
_atom_type_symbol
_atom_type_description
_atom_type_scat_dispersion_real
_atom_type_scat_dispersion_imag
_atom_type_scat_source
C C 0.0033 0.0016 'International Tables Vol C Tables 4.2.6.8 and 6.1.1.4'
H H 0.0000 0.0000 'International Tables Vol C Tables 4.2.6.8 and 6.1.1.4'
Ru Ru -1.2594 0.8363 'International Tables Vol C Tables 4.2.6.8 and 6.1.1.4'

loop_
_geom_angle_atom_site_label_1
_geom_angle_atom_site_label_2
_geom_angle_atom_site_label_3
_geom_angle
C2 Ru1 C4 68.78(6)
C2 Ru1 C24 122.28(6)
C4 Ru1 C24 160.02(6)
C2 Ru1 C1 38.09(6)
C4 Ru1 C1 78.86(6)
C24 Ru1 C1 100.17(5)
C2 Ru1 C23 106.45(5)
C4 Ru1 C23 160.57(5)
C24 Ru1 C23 38.31(5)
C1 Ru1 C23 109.47(5)
C2 Ru1 C3 38.26(6)
C4 Ru1 C3 38.17(6)
C24 Ru1 C3 158.98(6)
C1 Ru1 C3 67.74(6)
C23 Ru1 C3 127.44(5)
C2 Ru1 C5 79.24(6)
C4 Ru1 C5 37.78(6)
C24 Ru1 C5 123.86(5)
C1 Ru1 C5 64.02(5)
C23 Ru1 C5 161.65(5)
C3 Ru1 C5 67.69(5)
C2 Ru1 C25 158.22(5)
C4 Ru1 C25 127.30(5)
C24 Ru1 C25 37.76(5)
C1 Ru1 C25 124.13(5)
C23 Ru1 C25 63.38(5)
C3 Ru1 C25 162.93(5)
C5 Ru1 C25 104.94(5)
C2 Ru1 C22 122.27(5)
C4 Ru1 C22 127.76(5)
C24 Ru1 C22 63.19(5)
C1 Ru1 C22 144.30(5)
C23 Ru1 C22 37.76(5)
C3 Ru1 C22 116.25(5)
C5 Ru1 C22 151.68(5)
C25 Ru1 C22 62.63(5)
C2 Ru1 C21 157.34(5)
C4 Ru1 C21 114.22(5)
C24 Ru1 C21 62.85(5)
C1 Ru1 C21 161.36(5)
C23 Ru1 C21 62.74(5)
C3 Ru1 C21 130.80(5)
C5 Ru1 C21 117.57(5)
C25 Ru1 C21 37.51(5)
C22 Ru1 C21 36.97(5)
C10 Ru2 C8 68.70(6)
C10 Ru2 C9 38.19(6)
C8 Ru2 C9 38.20(7)
C10 Ru2 C11 37.92(6)
C8 Ru2 C11 78.87(6)
C9 Ru2 C11 67.64(6)
C10 Ru2 C28 132.74(6)
C8 Ru2 C28 152.49(6)
C9 Ru2 C28 169.06(6)
C11 Ru2 C28 108.03(5)
C10 Ru2 C29 170.03(6)
C8 Ru2 C29 119.07(6)
C9 Ru2 C29 151.66(6)
C11 Ru2 C29 134.38(6)
C28 Ru2 C29 37.80(5)
C10 Ru2 C7 78.65(6)
C8 Ru2 C7 37.76(7)
C9 Ru2 C7 67.42(6)
C11 Ru2 C7 63.62(6)
C28 Ru2 C7 120.50(6)
C29 Ru2 C7 103.67(5)
C10 Ru2 C30 149.05(6)
C8 Ru2 C30 108.26(6)
C9 Ru2 C30 121.16(6)
C11 Ru2 C30 171.18(6)
C28 Ru2 C30 63.24(5)
C29 Ru2 C30 37.74(6)
C7 Ru2 C30 118.77(5)
C10 Ru2 C27 111.35(5)
C8 Ru2 C27 163.84(6)
C9 Ru2 C27 132.73(6)
C11 Ru2 C27 111.50(5)
C28 Ru2 C27 38.17(5)
C29 Ru2 C27 63.15(5)
C7 Ru2 C27 157.78(6)
C30 Ru2 C27 62.81(5)
C10 Ru2 C26 118.41(5)
C8 Ru2 C26 127.31(5)
C9 Ru2 C26 113.27(5)
C11 Ru2 C26 141.38(5)
C28 Ru2 C26 63.30(5)
C29 Ru2 C26 63.00(5)
C7 Ru2 C26 154.68(5)
C30 Ru2 C26 37.54(5)
C27 Ru2 C26 37.43(5)
C2 C1 C6 119.31(13)
C2 C1 Ru1 70.04(8)
C6 C1 Ru1 96.24(9)
C2 C1 H1 119.0(13)
C6 C1 H1 118.8(13)
Ru1 C1 H1 119.6(13)
C1 C2 C3 118.02(13)
C1 C2 Ru1 71.87(8)
C3 C2 Ru1 72.01(8)
C1 C2 H2 120.5(12)
C3 C2 H2 121.3(12)
Ru1 C2 H2 122.9(12)
C2 C3 C4 118.23(13)
C2 C3 Ru1 69.73(8)
C4 C3 Ru1 70.37(8)
C2 C3 H3 121.5(13)
C4 C3 H3 120.0(13)
Ru1 C3 H3 126.7(13)
C5 C4 C3 118.55(13)
C5 C4 Ru1 72.05(8)
C3 C4 Ru1 71.46(8)
C5 C4 H4 122.9(13)
C3 C4 H4 118.3(13)
Ru1 C4 H4 122.5(13)
C4 C5 C6 118.64(13)
C4 C5 Ru1 70.17(8)
C6 C5 Ru1 95.50(9)
C4 C5 H5 119.5(12)
C6 C5 H5 119.0(12)
Ru1 C5 H5 120.1(12)
C1 C6 C5 100.66(11)
C1 C6 H6A 115.0(13)
C5 C6 H6A 114.1(13)
C1 C6 H6B 108.7(12)
C5 C6 H6B 110.5(12)
H6A C6 H6B 107.7(17)
C8 C7 C12 118.08(14)
C8 C7 Ru2 69.61(8)
C12 C7 Ru2 96.31(9)
C8 C7 H7 119.7(15)
C12 C7 H7 117.9(15)
Ru2 C7 H7 123.4(14)
C7 C8 C9 118.24(14)
C7 C8 Ru2 72.63(9)
C9 C8 Ru2 71.59(9)
C7 C8 H8 122.0(14)
C9 C8 H8 119.4(14)
Ru2 C8 H8 121.6(14)
C10 C9 C8 118.14(14)
C10 C9 Ru2 69.90(8)
C8 C9 Ru2 70.21(9)
C10 C9 H9 120.8(15)
C8 C9 H9 120.8(15)
Ru2 C9 H9 126.7(15)
C11 C10 C9 118.41(14)
C11 C10 Ru2 72.18(8)
C9 C10 Ru2 71.91(9)
C11 C10 H10 123.2(14)
C9 C10 H10 117.8(14)
Ru2 C10 H10 119.6(14)
C10 C11 C12 117.92(13)
C10 C11 Ru2 69.90(8)
C12 C11 Ru2 97.20(9)
C10 C11 H11 117.8(13)
C12 C11 H11 120.4(13)
Ru2 C11 H11 120.3(13)
C11 C12 C7 100.10(12)
C11 C12 H12A 114.8(12)
C7 C12 H12A 114.4(12)
C11 C12 H12B 110.3(14)
C7 C12 H12B 112.4(14)
H12A C12 H12B 105.0(18)
C22 C21 C25 107.63(11)
C22 C21 C31 125.17(12)
C25 C21 C31 125.69(11)
C22 C21 Ru1 70.93(7)
C25 C21 Ru1 69.06(7)
C31 C21 Ru1 136.36(9)
C21 C22 C23 107.89(11)
C21 C22 C34 125.52(11)
C23 C22 C34 125.66(11)
C21 C22 Ru1 72.11(7)
C23 C22 Ru1 68.77(7)
C34 C22 Ru1 133.21(9)
C24 C23 C22 108.08(11)
C24 C23 Ru1 70.79(8)
C22 C23 Ru1 73.47(7)
C24 C23 H23 126.0
C22 C23 H23 126.0
Ru1 C23 H23 121.5
C25 C24 C23 107.84(12)
C25 C24 Ru1 71.93(8)
C23 C24 Ru1 70.90(8)
C25 C24 H24 126.1
C23 C24 H24 126.1
Ru1 C24 H24 122.8
C24 C25 C21 108.53(11)
C24 C25 Ru1 70.31(8)
C21 C25 Ru1 73.44(7)
C24 C25 H25 125.7
C21 C25 H25 125.7
Ru1 C25 H25 122.2
C27 C26 C30 107.67(12)
C27 C26 C31 125.23(11)
C30 C26 C31 126.45(12)
C27 C26 Ru2 70.77(7)
C30 C26 Ru2 70.28(7)
C31 C26 Ru2 131.58(9)
C26 C27 C28 107.83(11)
C26 C27 C34 125.13(11)
C28 C27 C34 125.73(11)
C26 C27 Ru2 71.80(7)
C28 C27 Ru2 69.63(7)
C34 C27 Ru2 134.28(9)
C29 C28 C27 107.78(12)
C29 C28 Ru2 71.24(8)
C27 C28 Ru2 72.20(7)
C29 C28 H28 126.1
C27 C28 H28 126.1
Ru2 C28 H28 122.2
C28 C29 C30 108.46(12)
C28 C29 Ru2 70.96(8)
C30 C29 Ru2 71.86(8)
C28 C29 H29 125.8
C30 C29 H29 125.8
Ru2 C29 H29 123.0
C29 C30 C26 108.26(12)
C29 C30 Ru2 70.40(8)
C26 C30 Ru2 72.18(7)
C29 C30 H30 125.9
C26 C30 H30 125.9
Ru2 C30 H30 123.2
C21 C31 C26 109.09(10)
C21 C31 C32 111.91(11)
C26 C31 C32 112.92(11)
C21 C31 C33 107.22(11)
C26 C31 C33 106.94(11)
C32 C31 C33 108.48(11)
C31 C32 H32A 109.5
C31 C32 H32B 109.5
H32A C32 H32B 109.5
C31 C32 H32C 109.5
H32A C32 H32C 109.5
H32B C32 H32C 109.5
C31 C33 H33A 109.5
C31 C33 H33B 109.5
H33A C33 H33B 109.5
C31 C33 H33C 109.5
H33A C33 H33C 109.5
H33B C33 H33C 109.5
C22 C34 C27 109.14(10)
C22 C34 C35 112.33(11)
C27 C34 C35 111.93(11)
C22 C34 C36 106.85(11)
C27 C34 C36 107.24(11)
C35 C34 C36 109.09(11)
C34 C35 H35A 109.5
C34 C35 H35B 109.5
H35A C35 H35B 109.5
C34 C35 H35C 109.5
H35A C35 H35C 109.5
H35B C35 H35C 109.5
C34 C36 H36A 109.5
C34 C36 H36B 109.5
H36A C36 H36B 109.5
C34 C36 H36C 109.5
H36A C36 H36C 109.5
H36B C36 H36C 109.5

loop_
_geom_bond_atom_site_label_1
_geom_bond_atom_site_label_2
_geom_bond_distance
Ru1 C2 2.1579(14)
Ru1 C4 2.1735(14)
Ru1 C24 2.1810(14)
Ru1 C1 2.1818(14)
Ru1 C23 2.1824(13)
Ru1 C3 2.1879(14)
Ru1 C5 2.1981(14)
Ru1 C25 2.2021(13)
Ru1 C22 2.2446(13)
Ru1 C21 2.2601(13)
Ru2 C10 2.1540(14)
Ru2 C8 2.1623(15)
Ru2 C9 2.1804(15)
Ru2 C11 2.1837(14)
Ru2 C28 2.1883(14)
Ru2 C29 2.1920(14)
Ru2 C7 2.2016(15)
Ru2 C30 2.2112(13)
Ru2 C27 2.2225(13)
Ru2 C26 2.2362(13)
C1 C2 1.416(2)
C1 C6 1.507(2)
C1 H1 0.95(2)
C2 C3 1.425(2)
C2 H2 0.96(2)
C3 C4 1.426(2)
C3 H3 0.96(2)
C4 C5 1.415(2)
C4 H4 0.93(2)
C5 C6 1.509(2)
C5 H5 0.95(2)
C6 H6A 0.99(2)
C6 H6B 0.95(2)
C7 C8 1.413(2)
C7 C12 1.510(2)
C7 H7 0.95(2)
C8 C9 1.421(2)
C8 H8 0.95(2)
C9 C10 1.418(2)
C9 H9 0.95(2)
C10 C11 1.410(2)
C10 H10 1.00(2)
C11 C12 1.505(2)
C11 H11 0.94(2)
C12 H12A 0.98(2)
C12 H12B 0.94(2)
C21 C22 1.4282(18)
C21 C25 1.4357(19)
C21 C31 1.5152(18)
C22 C23 1.4336(18)
C22 C34 1.5096(18)
C23 C24 1.4316(19)
C23 H23 0.9500
C24 C25 1.4183(19)
C24 H24 0.9500
C25 H25 0.9500
C26 C27 1.4307(18)
C26 C30 1.4311(19)
C26 C31 1.5166(19)
C27 C28 1.4425(19)
C27 C34 1.5154(18)
C28 C29 1.419(2)
C28 H28 0.9500
C29 C30 1.424(2)
C29 H29 0.9500
C30 H30 0.9500
C31 C32 1.5342(19)
C31 C33 1.5482(19)
C32 H32A 0.9800
C32 H32B 0.9800
C32 H32C 0.9800
C33 H33A 0.9800
C33 H33B 0.9800
C33 H33C 0.9800
C34 C35 1.5353(19)
C34 C36 1.5474(18)
C35 H35A 0.9800
C35 H35B 0.9800
C35 H35C 0.9800
C36 H36A 0.9800
C36 H36B 0.9800
C36 H36C 0.9800

loop_
_geom_torsion_atom_site_label_1
_geom_torsion_atom_site_label_2
_geom_torsion_atom_site_label_3
_geom_torsion_atom_site_label_4
_geom_torsion
C4 Ru1 C1 C2 -69.71(9)
C24 Ru1 C1 C2 130.60(9)
C23 Ru1 C1 C2 92.06(9)
C3 Ru1 C1 C2 -31.45(9)
C5 Ru1 C1 C2 -106.57(10)
C25 Ru1 C1 C2 162.51(8)
C22 Ru1 C1 C2 72.99(12)
C21 Ru1 C1 C2 153.89(14)
C2 Ru1 C1 C6 118.97(13)
C4 Ru1 C1 C6 49.25(9)
C24 Ru1 C1 C6 -110.44(9)
C23 Ru1 C1 C6 -148.98(9)
C3 Ru1 C1 C6 87.52(10)
C5 Ru1 C1 C6 12.40(9)
C25 Ru1 C1 C6 -78.52(10)
C22 Ru1 C1 C6 -168.04(8)
C21 Ru1 C1 C6 -87.14(18)
C6 C1 C2 C3 -28.76(19)
Ru1 C1 C2 C3 57.15(11)
C6 C1 C2 Ru1 -85.91(12)
C4 Ru1 C2 C1 99.17(9)
C24 Ru1 C2 C1 -62.13(10)
C23 Ru1 C2 C1 -100.75(9)
C3 Ru1 C2 C1 128.76(13)
C5 Ru1 C2 C1 61.29(9)
C25 Ru1 C2 C1 -42.10(18)
C22 Ru1 C2 C1 -138.70(8)
C21 Ru1 C2 C1 -158.58(12)
C4 Ru1 C2 C3 -29.60(8)
C24 Ru1 C2 C3 169.11(8)
C1 Ru1 C2 C3 -128.76(13)
C23 Ru1 C2 C3 130.48(8)
C5 Ru1 C2 C3 -67.48(9)
C25 Ru1 C2 C3 -170.87(12)
C22 Ru1 C2 C3 92.53(9)
C21 Ru1 C2 C3 72.65(16)
C1 C2 C3 C4 -4.3(2)
Ru1 C2 C3 C4 52.79(12)
C1 C2 C3 Ru1 -57.08(12)
C4 Ru1 C3 C2 131.84(12)
C24 Ru1 C3 C2 -26.45(18)
C1 Ru1 C3 C2 31.31(8)
C23 Ru1 C3 C2 -66.74(10)
C5 Ru1 C3 C2 101.21(9)
C25 Ru1 C3 C2 168.43(15)
C22 Ru1 C3 C2 -109.63(8)
C21 Ru1 C3 C2 -150.94(8)
C2 Ru1 C3 C4 -131.84(12)
C24 Ru1 C3 C4 -158.30(13)
C1 Ru1 C3 C4 -100.53(9)
C23 Ru1 C3 C4 161.41(8)
C5 Ru1 C3 C4 -30.64(8)
C25 Ru1 C3 C4 36.6(2)
C22 Ru1 C3 C4 118.52(8)
C21 Ru1 C3 C4 77.22(10)
C2 C3 C4 C5 4.0(2)
Ru1 C3 C4 C5 56.46(12)
C2 C3 C4 Ru1 -52.48(12)
C2 Ru1 C4 C5 -100.02(9)
C24 Ru1 C4 C5 27.5(2)
C1 Ru1 C4 C5 -61.65(9)
C23 Ru1 C4 C5 -179.21(14)
C3 Ru1 C4 C5 -129.68(13)
C25 Ru1 C4 C5 63.02(10)
C22 Ru1 C4 C5 144.91(8)
C21 Ru1 C4 C5 104.36(9)
C2 Ru1 C4 C3 29.66(8)
C24 Ru1 C4 C3 157.16(14)
C1 Ru1 C4 C3 68.03(9)
C23 Ru1 C4 C3 -49.52(19)
C5 Ru1 C4 C3 129.68(13)
C25 Ru1 C4 C3 -167.30(8)
C22 Ru1 C4 C3 -85.40(9)
C21 Ru1 C4 C3 -125.96(8)
C3 C4 C5 C6 29.19(19)
Ru1 C4 C5 C6 85.36(12)
C3 C4 C5 Ru1 -56.17(12)
C2 Ru1 C5 C4 69.13(9)
C24 Ru1 C5 C4 -169.06(8)
C1 Ru1 C5 C4 106.14(10)
C23 Ru1 C5 C4 179.16(15)
C3 Ru1 C5 C4 30.94(8)
C25 Ru1 C5 C4 -132.80(9)
C22 Ru1 C5 C4 -73.32(14)
C21 Ru1 C5 C4 -94.69(9)
C2 Ru1 C5 C6 -49.37(9)
C4 Ru1 C5 C6 -118.50(13)
C24 Ru1 C5 C6 72.44(10)
C1 Ru1 C5 C6 -12.36(9)
C23 Ru1 C5 C6 60.7(2)
C3 Ru1 C5 C6 -87.56(10)
C25 Ru1 C5 C6 108.70(9)
C22 Ru1 C5 C6 168.18(9)
C21 Ru1 C5 C6 146.81(8)
C2 C1 C6 C5 53.96(16)
Ru1 C1 C6 C5 -16.63(11)
C4 C5 C6 C1 -53.90(16)
Ru1 C5 C6 C1 16.48(11)
C10 Ru2 C7 C8 -69.77(10)
C9 Ru2 C7 C8 -31.46(9)
C11 Ru2 C7 C8 -106.77(10)
C28 Ru2 C7 C8 156.99(9)
C29 Ru2 C7 C8 120.17(10)
C30 Ru2 C7 C8 82.81(10)
C27 Ru2 C7 C8 170.85(12)
C26 Ru2 C7 C8 65.51(16)
C10 Ru2 C7 C12 47.89(10)
C8 Ru2 C7 C12 117.65(14)
C9 Ru2 C7 C12 86.19(10)
C11 Ru2 C7 C12 10.88(9)
C28 Ru2 C7 C12 -85.36(10)
C29 Ru2 C7 C12 -122.18(10)
C30 Ru2 C7 C12 -159.54(9)
C27 Ru2 C7 C12 -71.50(17)
C26 Ru2 C7 C12 -176.83(10)
C12 C7 C8 C9 -29.2(2)
Ru2 C7 C8 C9 57.07(12)
C12 C7 C8 Ru2 -86.26(12)
C10 Ru2 C8 C7 99.11(10)
C9 Ru2 C8 C7 128.80(14)
C11 Ru2 C8 C7 60.95(9)
C28 Ru2 C8 C7 -46.82(16)
C29 Ru2 C8 C7 -73.98(10)
C30 Ru2 C8 C7 -113.68(9)
C27 Ru2 C8 C7 -167.52(17)
C26 Ru2 C8 C7 -150.71(8)
C10 Ru2 C8 C9 -29.69(9)
C11 Ru2 C8 C9 -67.86(10)
C28 Ru2 C8 C9 -175.62(11)
C29 Ru2 C8 C9 157.22(9)
C7 Ru2 C8 C9 -128.80(14)
C30 Ru2 C8 C9 117.51(9)
C27 Ru2 C8 C9 63.7(2)
C26 Ru2 C8 C9 80.49(10)
C7 C8 C9 C10 -4.9(2)
Ru2 C8 C9 C10 52.65(12)
C7 C8 C9 Ru2 -57.59(12)
C8 Ru2 C9 C10 -131.71(14)
C11 Ru2 C9 C10 -31.04(9)
C28 Ru2 C9 C10 37.6(3)
C29 Ru2 C9 C10 -177.19(11)
C7 Ru2 C9 C10 -100.59(10)
C30 Ru2 C9 C10 148.45(9)
C27 Ru2 C9 C10 68.14(11)
C26 Ru2 C9 C10 106.92(9)
C10 Ru2 C9 C8 131.71(14)
C11 Ru2 C9 C8 100.67(10)
C28 Ru2 C9 C8 169.3(3)
C29 Ru2 C9 C8 -45.48(16)
C7 Ru2 C9 C8 31.12(9)
C30 Ru2 C9 C8 -79.84(10)
C27 Ru2 C9 C8 -160.15(8)
C26 Ru2 C9 C8 -121.36(9)
C8 C9 C10 C11 4.3(2)
Ru2 C9 C10 C11 57.13(12)
C8 C9 C10 Ru2 -52.80(12)
C8 Ru2 C10 C11 -99.41(10)
C9 Ru2 C10 C11 -129.11(13)
C28 Ru2 C10 C11 59.96(11)
C29 Ru2 C10 C11 43.2(3)
C7 Ru2 C10 C11 -61.33(9)
C30 Ru2 C10 C11 170.38(10)
C27 Ru2 C10 C11 97.95(9)
C26 Ru2 C10 C11 138.68(8)
C8 Ru2 C10 C9 29.70(9)
C11 Ru2 C10 C9 129.11(13)
C28 Ru2 C10 C9 -170.94(9)
C29 Ru2 C10 C9 172.3(3)
C7 Ru2 C10 C9 67.78(10)
C30 Ru2 C10 C9 -60.52(14)
C27 Ru2 C10 C9 -132.94(9)
C26 Ru2 C10 C9 -92.22(10)
C9 C10 C11 C12 30.5(2)
Ru2 C10 C11 C12 87.55(12)
C9 C10 C11 Ru2 -57.00(12)
C8 Ru2 C11 C10 69.52(10)
C9 Ru2 C11 C10 31.25(9)
C28 Ru2 C11 C10 -138.04(9)
C29 Ru2 C11 C10 -170.46(9)
C7 Ru2 C11 C10 106.21(10)
C30 Ru2 C11 C10 -145.9(3)
C27 Ru2 C11 C10 -97.54(9)
C26 Ru2 C11 C10 -68.51(12)
C10 Ru2 C11 C12 -117.15(13)
C8 Ru2 C11 C12 -47.63(10)
C9 Ru2 C11 C12 -85.90(10)
C28 Ru2 C11 C12 104.81(9)
C29 Ru2 C11 C12 72.39(11)
C7 Ru2 C11 C12 -10.94(9)
C30 Ru2 C11 C12 97.0(3)
C27 Ru2 C11 C12 145.31(9)
C26 Ru2 C11 C12 174.34(8)
C10 C11 C12 C7 -56.45(16)
Ru2 C11 C12 C7 14.58(12)
C8 C7 C12 C11 55.80(17)
Ru2 C7 C12 C11 -14.43(12)
C2 Ru1 C21 C22 28.56(17)
C4 Ru1 C21 C22 121.27(8)
C24 Ru1 C21 C22 -80.69(8)
C1 Ru1 C21 C22 -106.63(16)
C23 Ru1 C21 C22 -37.40(7)
C3 Ru1 C21 C22 79.90(9)
C5 Ru1 C21 C22 163.29(7)
C25 Ru1 C21 C22 -118.39(11)
C2 Ru1 C21 C25 146.95(13)
C4 Ru1 C21 C25 -120.34(8)
C24 Ru1 C21 C25 37.70(8)
C1 Ru1 C21 C25 11.76(19)
C23 Ru1 C21 C25 80.99(8)
C3 Ru1 C21 C25 -161.71(8)
C5 Ru1 C21 C25 -78.32(9)
C22 Ru1 C21 C25 118.39(11)
C2 Ru1 C21 C31 -92.80(18)
C4 Ru1 C21 C31 -0.09(15)
C24 Ru1 C21 C31 157.95(15)
C1 Ru1 C21 C31 132.00(16)
C23 Ru1 C21 C31 -158.76(15)
C3 Ru1 C21 C31 -41.46(16)
C5 Ru1 C21 C31 41.93(15)
C25 Ru1 C21 C31 120.25(16)
C22 Ru1 C21 C31 -121.36(16)
C25 C21 C22 C23 0.18(14)
C31 C21 C22 C23 -166.40(12)
Ru1 C21 C22 C23 59.73(9)
C25 C21 C22 C34 169.64(12)
C31 C21 C22 C34 3.1(2)
Ru1 C21 C22 C34 -130.81(12)
C25 C21 C22 Ru1 -59.55(9)
C31 C21 C22 Ru1 133.87(13)
C2 Ru1 C22 C21 -167.42(8)
C4 Ru1 C22 C21 -80.42(9)
C24 Ru1 C22 C21 79.71(8)
C1 Ru1 C22 C21 148.34(9)
C23 Ru1 C22 C21 118.14(11)
C3 Ru1 C22 C21 -123.81(8)
C5 Ru1 C22 C21 -32.50(14)
C25 Ru1 C22 C21 37.10(7)
C2 Ru1 C22 C23 74.43(9)
C4 Ru1 C22 C23 161.43(8)
C24 Ru1 C22 C23 -38.43(8)
C1 Ru1 C22 C23 30.20(12)
C3 Ru1 C22 C23 118.05(8)
C5 Ru1 C22 C23 -150.64(11)
C25 Ru1 C22 C23 -81.05(8)
C21 Ru1 C22 C23 -118.14(11)
C2 Ru1 C22 C34 -45.12(14)
C4 Ru1 C22 C34 41.88(14)
C24 Ru1 C22 C34 -157.98(13)
C1 Ru1 C22 C34 -89.35(14)
C23 Ru1 C22 C34 -119.55(15)
C3 Ru1 C22 C34 -1.50(14)
C5 Ru1 C22 C34 89.81(15)
C25 Ru1 C22 C34 159.40(13)
C21 Ru1 C22 C34 122.31(15)
C21 C22 C23 C24 0.90(15)
C34 C22 C23 C24 -168.54(12)
Ru1 C22 C23 C24 62.75(9)
C21 C22 C23 Ru1 -61.85(9)
C34 C22 C23 Ru1 128.70(12)
C2 Ru1 C23 C24 121.64(8)
C4 Ru1 C23 C24 -165.67(14)
C1 Ru1 C23 C24 81.64(9)
C3 Ru1 C23 C24 158.03(8)
C5 Ru1 C23 C24 15.9(2)
C25 Ru1 C23 C24 -37.60(8)
C22 Ru1 C23 C24 -116.50(11)
C21 Ru1 C23 C24 -79.88(8)
C2 Ru1 C23 C22 -121.86(8)
C4 Ru1 C23 C22 -49.17(18)
C24 Ru1 C23 C22 116.50(11)
C1 Ru1 C23 C22 -161.86(8)
C3 Ru1 C23 C22 -85.48(9)
C5 Ru1 C23 C22 132.37(16)
C25 Ru1 C23 C22 78.89(8)
C21 Ru1 C23 C22 36.62(7)
C22 C23 C24 C25 -1.65(15)
Ru1 C23 C24 C25 62.85(9)
C22 C23 C24 Ru1 -64.50(9)
C2 Ru1 C24 C25 168.03(8)
C4 Ru1 C24 C25 49.05(18)
C1 Ru1 C24 C25 134.38(8)
C23 Ru1 C24 C25 -117.01(11)
C3 Ru1 C24 C25 -172.93(13)
C5 Ru1 C24 C25 68.95(9)
C22 Ru1 C24 C25 -79.13(8)
C21 Ru1 C24 C25 -37.45(8)
C2 Ru1 C24 C23 -74.97(9)
C4 Ru1 C24 C23 166.05(14)
C1 Ru1 C24 C23 -108.61(8)
C3 Ru1 C24 C23 -55.93(17)
C5 Ru1 C24 C23 -174.05(8)
C25 Ru1 C24 C23 117.01(11)
C22 Ru1 C24 C23 37.88(7)
C21 Ru1 C24 C23 79.56(8)
C23 C24 C25 C21 1.76(15)
Ru1 C24 C25 C21 63.95(9)
C23 C24 C25 Ru1 -62.18(9)
C22 C21 C25 C24 -1.21(15)
C31 C21 C25 C24 165.28(12)
Ru1 C21 C25 C24 -61.94(9)
C22 C21 C25 Ru1 60.74(9)
C31 C21 C25 Ru1 -132.77(13)
C2 Ru1 C25 C24 -28.22(18)
C4 Ru1 C25 C24 -161.07(8)
C1 Ru1 C25 C24 -58.20(10)
C23 Ru1 C25 C24 38.15(8)
C3 Ru1 C25 C24 171.35(16)
C5 Ru1 C25 C24 -126.67(8)
C22 Ru1 C25 C24 80.73(8)
C21 Ru1 C25 C24 117.29(11)
C2 Ru1 C25 C21 -145.51(13)
C4 Ru1 C25 C21 81.64(9)
C24 Ru1 C25 C21 -117.29(11)
C1 Ru1 C25 C21 -175.49(7)
C23 Ru1 C25 C21 -79.14(8)
C3 Ru1 C25 C21 54.1(2)
C5 Ru1 C25 C21 116.04(8)
C22 Ru1 C25 C21 -36.56(7)
C10 Ru2 C26 C27 -88.53(9)
C8 Ru2 C26 C27 -172.39(8)
C9 Ru2 C26 C27 -130.79(8)
C11 Ru2 C26 C27 -47.98(12)
C28 Ru2 C26 C27 37.74(7)
C29 Ru2 C26 C27 80.32(8)
C7 Ru2 C26 C27 143.13(13)
C30 Ru2 C26 C27 117.81(11)
C10 Ru2 C26 C30 153.66(9)
C8 Ru2 C26 C30 69.81(10)
C9 Ru2 C26 C30 111.40(9)
C11 Ru2 C26 C30 -165.78(9)
C28 Ru2 C26 C30 -80.06(9)
C29 Ru2 C26 C30 -37.49(8)
C7 Ru2 C26 C30 25.33(17)
C27 Ru2 C26 C30 -117.81(11)
C10 Ru2 C26 C31 31.94(14)
C8 Ru2 C26 C31 -51.92(14)
C9 Ru2 C26 C31 -10.32(14)
C11 Ru2 C26 C31 72.49(15)
C28 Ru2 C26 C31 158.22(13)
C29 Ru2 C26 C31 -159.21(13)
C7 Ru2 C26 C31 -96.40(17)
C30 Ru2 C26 C31 -121.72(15)
C27 Ru2 C26 C31 120.47(15)
C30 C26 C27 C28 0.29(14)
C31 C26 C27 C28 171.49(12)
Ru2 C26 C27 C28 -60.62(9)
C30 C26 C27 C34 -167.23(12)
C31 C26 C27 C34 4.0(2)
Ru2 C26 C27 C34 131.85(12)
C30 C26 C27 Ru2 60.91(9)
C31 C26 C27 Ru2 -127.89(13)
C10 Ru2 C27 C26 109.26(8)
C8 Ru2 C27 C26 22.2(2)
C9 Ru2 C27 C26 71.22(10)
C11 Ru2 C27 C26 150.11(8)
C28 Ru2 C27 C26 -117.76(11)
C29 Ru2 C27 C26 -79.87(8)
C7 Ru2 C27 C26 -137.28(13)
C30 Ru2 C27 C26 -37.29(8)
C10 Ru2 C27 C28 -132.98(8)
C8 Ru2 C27 C28 140.00(19)
C9 Ru2 C27 C28 -171.02(9)
C11 Ru2 C27 C28 -92.13(9)
C29 Ru2 C27 C28 37.89(8)
C7 Ru2 C27 C28 -19.52(17)
C30 Ru2 C27 C28 80.47(8)
C26 Ru2 C27 C28 117.76(11)
C10 Ru2 C27 C34 -12.45(14)
C8 Ru2 C27 C34 -99.5(2)
C9 Ru2 C27 C34 -50.48(15)
C11 Ru2 C27 C34 28.41(14)
C28 Ru2 C27 C34 120.54(15)
C29 Ru2 C27 C34 158.43(14)
C7 Ru2 C27 C34 101.02(17)
C30 Ru2 C27 C34 -158.99(14)
C26 Ru2 C27 C34 -121.70(15)
C26 C27 C28 C29 -0.75(15)
C34 C27 C28 C29 166.67(12)
Ru2 C27 C28 C29 -62.77(9)
C26 C27 C28 Ru2 62.01(9)
C34 C27 C28 Ru2 -130.56(12)
C10 Ru2 C28 C29 -175.32(9)
C8 Ru2 C28 C29 -40.61(16)
C9 Ru2 C28 C29 153.8(3)
C11 Ru2 C28 C29 -141.30(8)
C7 Ru2 C28 C29 -71.83(10)
C30 Ru2 C28 C29 37.35(8)
C27 Ru2 C28 C29 116.60(11)
C26 Ru2 C28 C29 79.58(9)
C10 Ru2 C28 C27 68.08(10)
C8 Ru2 C28 C27 -157.22(11)
C9 Ru2 C28 C27 37.2(3)
C11 Ru2 C28 C27 102.10(8)
C29 Ru2 C28 C27 -116.60(11)
C7 Ru2 C28 C27 171.57(8)
C30 Ru2 C28 C27 -79.25(8)
C26 Ru2 C28 C27 -37.02(7)
C27 C28 C29 C30 0.93(15)
Ru2 C28 C29 C30 -62.46(10)
C27 C28 C29 Ru2 63.39(9)
C10 Ru2 C29 C28 20.2(4)
C8 Ru2 C29 C28 159.87(8)
C9 Ru2 C29 C28 -169.83(11)
C11 Ru2 C29 C28 56.28(11)
C7 Ru2 C29 C28 122.59(9)
C30 Ru2 C29 C28 -117.74(12)
C27 Ru2 C29 C28 -38.27(8)
C26 Ru2 C29 C28 -80.45(9)
C10 Ru2 C29 C30 138.0(3)
C8 Ru2 C29 C30 -82.38(9)
C9 Ru2 C29 C30 -52.09(15)
C11 Ru2 C29 C30 174.02(8)
C28 Ru2 C29 C30 117.74(12)
C7 Ru2 C29 C30 -119.67(9)
C27 Ru2 C29 C30 79.47(8)
C26 Ru2 C29 C30 37.29(8)
C28 C29 C30 C26 -0.75(15)
Ru2 C29 C30 C26 -62.64(9)
C28 C29 C30 Ru2 61.88(9)
C27 C26 C30 C29 0.28(15)
C31 C26 C30 C29 -170.78(12)
Ru2 C26 C30 C29 61.50(9)
C27 C26 C30 Ru2 -61.22(9)
C31 C26 C30 Ru2 127.72(13)
C10 Ru2 C30 C29 -166.98(10)
C8 Ru2 C30 C29 114.18(9)
C9 Ru2 C30 C29 154.05(9)
C11 Ru2 C30 C29 -29.0(4)
C28 Ru2 C30 C29 -37.41(8)
C7 Ru2 C30 C29 74.41(10)
C27 Ru2 C30 C29 -80.45(9)
C26 Ru2 C30 C29 -117.64(12)
C10 Ru2 C30 C26 -49.34(14)
C8 Ru2 C30 C26 -128.18(9)
C9 Ru2 C30 C26 -88.32(9)
C11 Ru2 C30 C26 88.6(4)
C28 Ru2 C30 C26 80.23(8)
C29 Ru2 C30 C26 117.64(12)
C7 Ru2 C30 C26 -167.95(8)
C27 Ru2 C30 C26 37.19(8)
C22 C21 C31 C26 -7.30(17)
C25 C21 C31 C26 -171.49(12)
Ru1 C21 C31 C26 91.88(14)
C22 C21 C31 C32 -132.99(13)
C25 C21 C31 C32 62.82(17)
Ru1 C21 C31 C32 -33.81(18)
C22 C21 C31 C33 108.17(14)
C25 C21 C31 C33 -56.02(17)
Ru1 C21 C31 C33 -152.65(11)
C27 C26 C31 C21 3.95(17)
C30 C26 C31 C21 173.51(12)
Ru2 C26 C31 C21 -91.06(13)
C27 C26 C31 C32 129.05(14)
C30 C26 C31 C32 -61.39(17)
Ru2 C26 C31 C32 34.04(16)
C27 C26 C31 C33 -111.70(14)
C30 C26 C31 C33 57.85(17)
Ru2 C26 C31 C33 153.29(10)
C21 C22 C34 C27 4.75(17)
C23 C22 C34 C27 172.38(12)
Ru1 C22 C34 C27 -94.04(13)
C21 C22 C34 C35 129.49(13)
C23 C22 C34 C35 -62.88(16)
Ru1 C22 C34 C35 30.71(16)
C21 C22 C34 C36 -110.91(14)
C23 C22 C34 C36 56.72(16)
Ru1 C22 C34 C36 150.31(10)
C26 C27 C34 C22 -8.09(17)
C28 C27 C34 C22 -173.41(12)
Ru2 C27 C34 C22 90.70(14)
C26 C27 C34 C35 -133.07(13)
C28 C27 C34 C35 61.61(16)
Ru2 C27 C34 C35 -34.28(17)
C26 C27 C34 C36 107.32(14)
C28 C27 C34 C36 -58.00(16)
Ru2 C27 C34 C36 -153.89(10)
